data_1557241
loop_
_publ_author_name
'Potapov, Vladimir A.'
'Musalov, Maxim V.'
'Kurkutov, Evgeny O.'
'Yakimov, Vladimir A.'
'Khabibulina, Alfiya G.'
'Musalova, Maria V.'
'Amosova, Svetlana V.'
'Borodina, Tatyana N.'
'Albanov, Alexander I.'

_publ_section_title
;
 Remarkable Alkene-to-Alkene and Alkene-to-Alkyne Transfer Reactions of
 Selenium Dibromide and PhSeBr. Stereoselective Addition of Selenium
 Dihalides to Cycloalkenes.
;
_journal_issue 1
_journal_name_full 'Molecules (Basel, Switzerland)'
_journal_page_first 194
_journal_paper_doi 10.3390/molecules25010194
_journal_volume 25
_journal_year 2020
_chemical_formula_moiety 'C10 H16 Cl4 Se'
_chemical_formula_sum 'C10 H16 Cl4 Se'
_chemical_formula_weight 356.99
_space_group_IT_number 15
_space_group_name_Hall '-C 2yc'
_space_group_name_H-M_alt 'C 1 2/c 1'
_symmetry_cell_setting Monoclinic'
_symmetry_space_group_name_H-M 'C 1 2/c 1'
_atom_sites_solution_hydrogens geom
_atom_sites_solution_primary direct
_atom_sites_solution_secondary difmap
_audit_creation_method SHELXL-97
_cell_angle_alpha 90.00
_cell_angle_beta 133.690(2)
_cell_angle_gamma 90.00
_cell_formula_units_Z 4
_cell_length_a 20.6655(16)
_cell_length_b 6.0655(5)
_cell_length_c 14.7555(19)
_cell_measurement_reflns_used 9853
_cell_measurement_temperature 100(2)
_cell_measurement_theta_max 30.02
_cell_measurement_theta_min 2.73
_cell_volume 1337.4(2)
_computing_cell_refinement 'Bruker SAINT'
_computing_data_collection 'Bruker APEX2'
_computing_data_reduction 'Bruker SAINT'
_computing_molecular_graphics 'Bruker SHELXTL'
_computing_publication_material 'Bruker SHELXTL'
_computing_structure_refinement 'SHELXL-2013 (Sheldrick, 2013)'
_computing_structure_solution 'SHELXS-97 (Sheldrick 2008)'
_diffrn_ambient_temperature 100(2)
_diffrn_measured_fraction_theta_full 0.999
_diffrn_measured_fraction_theta_max 0.999
_diffrn_measurement_device_type 'Bruker D8 VENTURE PHOTON 100 CMOS'
_diffrn_measurement_method '\f and \w scans'
_diffrn_radiation_source 'fine-focus sealed tube'
_diffrn_radiation_type MoK\a
_diffrn_radiation_wavelength 0.71073
_diffrn_reflns_av_R_equivalents 0.0638
_diffrn_reflns_av_sigmaI/netI 0.0256
_diffrn_reflns_limit_h_max 26
_diffrn_reflns_limit_h_min -26
_diffrn_reflns_limit_k_max 7
_diffrn_reflns_limit_k_min -7
_diffrn_reflns_limit_l_max 18
_diffrn_reflns_limit_l_min -18
_diffrn_reflns_number 19559
_diffrn_reflns_theta_full 27.00
_diffrn_reflns_theta_max 27.00
_diffrn_reflns_theta_min 2.73
_exptl_absorpt_coefficient_mu 3.573
_exptl_absorpt_correction_T_max 0.2968
_exptl_absorpt_correction_T_min 0.2666
_exptl_absorpt_correction_type multi-scan
_exptl_crystal_colour yellow
_exptl_crystal_density_diffrn 1.773
_exptl_crystal_density_method 'not measured'
_exptl_crystal_description prism
_exptl_crystal_F_000 712
_exptl_crystal_size_max 0.50
_exptl_crystal_size_mid 0.50
_exptl_crystal_size_min 0.45
_refine_diff_density_max 0.322
_refine_diff_density_min -0.629
_refine_diff_density_rms 0.117
_refine_ls_extinction_method none
_refine_ls_goodness_of_fit_ref 1.138
_refine_ls_hydrogen_treatment mixed
_refine_ls_matrix_type full
_refine_ls_number_parameters 69
_refine_ls_number_reflns 1462
_refine_ls_number_restraints 0
_refine_ls_restrained_S_all 1.138
_refine_ls_R_factor_all 0.0274
_refine_ls_R_factor_gt 0.0266
_refine_ls_shift/su_max 0.001
_refine_ls_shift/su_mean 0.000
_refine_ls_structure_factor_coef Fsqd
_refine_ls_weighting_details 'calc w=1/[\s^2^(Fo^2^)+(0.0310P)^2^+1.8344P] where P=(Fo^2^+2Fc^2^)/3'
_refine_ls_weighting_scheme calc
_refine_ls_wR_factor_gt 0.0633
_refine_ls_wR_factor_ref 0.0637
_reflns_number_gt 1416
_reflns_number_total 1462
_reflns_threshold_expression >2sigma(I)
_cod_data_source_file 9a.cif
_cod_data_source_block 9a
_cod_original_sg_symbol_H-M C2/c
_cod_database_code 1557241

loop_
_symmetry_equiv_pos_as_xyz
'x, y, z'
'-x, y, -z+1/2'
'x+1/2, y+1/2, z'
'-x+1/2, y+1/2, -z+1/2'
'-x, -y, -z'
'x, -y, z-1/2'
'-x+1/2, -y+1/2, -z'
'x+1/2, -y+1/2, z-1/2'

loop_
_atom_site_label
_atom_site_type_symbol
_atom_site_fract_x
_atom_site_fract_y
_atom_site_fract_z
_atom_site_U_iso_or_equiv
_atom_site_adp_type
_atom_site_occupancy
_atom_site_symmetry_multiplicity
_atom_site_calc_flag
_atom_site_refinement_flags
Se1 Se 1.0000 0.53389(4) 0.2500 0.01423(10) Uani 1 2 d S
Cl1 Cl 1.07418(4) 0.52148(11) 0.46365(5) 0.03269(16) Uani 1 1 d .
Cl2 Cl 0.77040(4) 0.44340(9) 0.09774(5) 0.02801(15) Uani 1 1 d .
C1 C 0.90895(12) 0.7399(3) 0.21165(17) 0.0155(4) Uani 1 1 d .
H1 H 0.8698 0.7861 0.1240 0.019 Uiso 1 1 calc R
C5 C 0.94419(16) 0.9486(3) 0.2937(2) 0.0246(5) Uani 1 1 d .
H5A H 1.0083 0.9393 0.3651 0.030 Uiso 1 1 calc R
H5B H 0.9311 1.0793 0.2456 0.030 Uiso 1 1 calc R
C4 C 0.89430(16) 0.9550(4) 0.3369(2) 0.0264(5) Uani 1 1 d .
H4B H 0.9316 0.8971 0.4212 0.032 Uiso 1 1 calc R
H4A H 0.8769 1.1046 0.3352 0.032 Uiso 1 1 calc R
C3 C 0.81197(13) 0.8099(4) 0.2431(2) 0.0239(4) Uani 1 1 d .
H3A H 0.7875 0.7590 0.2766 0.029 Uiso 1 1 calc R
H3B H 0.7658 0.8865 0.1646 0.029 Uiso 1 1 calc R
C2 C 0.85178(13) 0.6213(3) 0.22714(18) 0.0183(4) Uani 1 1 d .
H2 H 0.8909 0.5339 0.3044 0.022 Uiso 1 1 calc R

loop_
_atom_site_aniso_label
_atom_site_aniso_U_11
_atom_site_aniso_U_22
_atom_site_aniso_U_33
_atom_site_aniso_U_23
_atom_site_aniso_U_13
_atom_site_aniso_U_12
Se1 0.01567(15) 0.01330(15) 0.01632(16) 0.000 0.01203(13) 0.000
Cl1 0.0243(3) 0.0559(4) 0.0176(3) 0.0117(2) 0.0143(3) 0.0035(2)
Cl2 0.0264(3) 0.0310(3) 0.0267(3) -0.0114(2) 0.0183(2) -0.0116(2)
C1 0.0155(8) 0.0168(9) 0.0170(9) 0.0012(7) 0.0122(8) 0.0023(7)
C5 0.0297(11) 0.0176(10) 0.0359(12) -0.0067(8) 0.0262(11) -0.0036(8)
C4 0.0293(12) 0.0274(11) 0.0295(12) -0.0094(9) 0.0230(10) -0.0040(9)
C3 0.0211(10) 0.0308(11) 0.0255(10) -0.0058(9) 0.0182(9) 0.0000(8)
C2 0.0171(9) 0.0226(10) 0.0166(9) -0.0034(8) 0.0121(8) -0.0033(7)

loop_
_atom_type_symbol
_atom_type_description
_atom_type_scat_dispersion_real
_atom_type_scat_dispersion_imag
_atom_type_scat_source
C C 0.0033 0.0016 'International Tables Vol C Tables 4.2.6.8 and 6.1.1.4'
H H 0.0000 0.0000 'International Tables Vol C Tables 4.2.6.8 and 6.1.1.4'
Cl Cl 0.1484 0.1585 'International Tables Vol C Tables 4.2.6.8 and 6.1.1.4'
Se Se -0.0929 2.2259 'International Tables Vol C Tables 4.2.6.8 and 6.1.1.4'

loop_
_geom_angle_atom_site_label_1
_geom_angle_atom_site_label_2
_geom_angle_atom_site_label_3
_geom_angle
_geom_angle_site_symmetry_1
_geom_angle_site_symmetry_3
C1 Se1 C1 102.10(11) 2_755 .
C1 Se1 Cl1 90.80(6) 2_755 2_755
C1 Se1 Cl1 91.49(6) . 2_755
C1 Se1 Cl1 91.49(6) 2_755 .
C1 Se1 Cl1 90.80(6) . .
Cl1 Se1 Cl1 176.36(3) 2_755 .
C2 C1 C5 105.29(15) . .
C2 C1 Se1 109.81(13) . .
C5 C1 Se1 116.83(13) . .
C2 C1 H1 108.2 . .
C5 C1 H1 108.2 . .
Se1 C1 H1 108.2 . .
C4 C5 C1 104.87(16) . .
C4 C5 H5A 110.8 . .
C1 C5 H5A 110.8 . .
C4 C5 H5B 110.8 . .
C1 C5 H5B 110.8 . .
H5A C5 H5B 108.8 . .
C3 C4 C5 104.78(17) . .
C3 C4 H4B 110.8 . .
C5 C4 H4B 110.8 . .
C3 C4 H4A 110.8 . .
C5 C4 H4A 110.8 . .
H4B C4 H4A 108.9 . .
C2 C3 C4 101.01(16) . .
C2 C3 H3A 111.6 . .
C4 C3 H3A 111.6 . .
C2 C3 H3B 111.6 . .
C4 C3 H3B 111.6 . .
H3A C3 H3B 109.4 . .
C3 C2 C1 103.04(16) . .
C3 C2 Cl2 114.14(14) . .
C1 C2 Cl2 112.20(13) . .
C3 C2 H2 109.1 . .
C1 C2 H2 109.1 . .
Cl2 C2 H2 109.1 . .

loop_
_geom_bond_atom_site_label_1
_geom_bond_atom_site_label_2
_geom_bond_distance
_geom_bond_site_symmetry_2
Se1 C1 1.9877(18) 2_755
Se1 C1 1.9878(18) .
Se1 Cl1 2.3701(7) 2_755
Se1 Cl1 2.3702(6) .
Cl2 C2 1.789(2) .
C1 C2 1.529(3) .
C1 C5 1.543(3) .
C1 H1 0.9800 .
C5 C4 1.543(3) .
C5 H5A 0.9700 .
C5 H5B 0.9700 .
C4 C3 1.527(3) .
C4 H4B 0.9700 .
C4 H4A 0.9700 .
C3 C2 1.519(3) .
C3 H3A 0.9700 .
C3 H3B 0.9700 .
C2 H2 0.9800 .

loop_
_geom_hbond_atom_site_label_D
_geom_hbond_atom_site_label_H
_geom_hbond_atom_site_label_A
_geom_hbond_distance_DH
_geom_hbond_distance_HA
_geom_hbond_distance_DA
_geom_hbond_angle_DHA
_geom_hbond_site_symmetry_A
C5 H5A Cl1 0.97 2.77 3.303(2) 115.5 .
C2 H2 Cl1 0.98 2.75 3.393(2) 123.4 .
C1 H1 Cl2 0.98 2.95 3.859(2) 155.0 7_665

loop_
_geom_torsion_atom_site_label_1
_geom_torsion_atom_site_label_2
_geom_torsion_atom_site_label_3
_geom_torsion_atom_site_label_4
_geom_torsion
_geom_torsion_site_symmetry_1
C1 Se1 C1 C2 -159.07(16) 2_755
Cl1 Se1 C1 C2 109.79(12) 2_755
Cl1 Se1 C1 C2 -67.38(12) .
C1 Se1 C1 C5 -39.32(12) 2_755
Cl1 Se1 C1 C5 -130.46(14) 2_755
Cl1 Se1 C1 C5 52.37(14) .
C2 C1 C5 C4 -7.8(2) .
Se1 C1 C5 C4 -129.95(16) .
C1 C5 C4 C3 -20.3(2) .
C5 C4 C3 C2 40.7(2) .
C4 C3 C2 C1 -45.5(2) .
C4 C3 C2 Cl2 -167.39(15) .
C5 C1 C2 C3 33.22(19) .
Se1 C1 C2 C3 159.79(13) .
C5 C1 C2 Cl2 156.45(14) .
Se1 C1 C2 Cl2 -76.99(14) .
